data_7701509
loop_
_publ_author_name
'Bacher, Felix'
'Wittmann, Christopher'
'Nov\'e, M\'arta'
'Spengler, Gabriella'
'Mar\'c, Ma\/lgorzata A'
'Enyedy, Eva A.'
'Darvasiov\'a, Denisa'
'Rapta, Peter'
'Reiner, Thomas'
'Arion, Vladimir B.'

_publ_section_title
;
 Novel latonduine derived proligands and their copper(ii) complexes show
 cytotoxicity in the nanomolar range in human colon adenocarcinoma cells
 and in vitro cancer selectivity.
;
_journal_issue 28
_journal_name_full 'Dalton transactions (Cambridge, England : 2003)'
_journal_page_first 10464
_journal_page_last 10478
_journal_paper_doi 10.1039/c9dt01238a
_journal_volume 48
_journal_year 2019
_chemical_formula_moiety 'C23 H18 Cl Cu N5, C3 H7 N O'
_chemical_formula_sum 'C26 H25 Cl Cu N6 O'
_chemical_formula_weight 536.51
_space_group_crystal_system monoclinic
_space_group_IT_number 14
_space_group_name_Hall '-P 2ybc'
_space_group_name_H-M_alt 'P 1 21/c 1'
_atom_sites_solution_hydrogens mixed
_audit_creation_method SHELXL-2014
_audit_update_record
;
2019-03-14 deposited with the CCDC.	2019-05-10 downloaded from the CCDC.
;
_cell_angle_alpha 90
_cell_angle_beta 117.7313(12)
_cell_angle_gamma 90
_cell_formula_units_Z 4
_cell_length_a 10.3347(4)
_cell_length_b 23.4454(7)
_cell_length_c 11.0757(4)
_cell_measurement_reflns_used 3981
_cell_measurement_temperature 100(2)
_cell_measurement_theta_max 29.293
_cell_measurement_theta_min 2.252
_cell_volume 2375.41(15)
_computing_cell_refinement 'Bruker SAINT v8.38a'
_computing_data_collection 'Bruker APEX2'
_computing_data_reduction 'Bruker SAINT v8.38a'
_computing_molecular_graphics 'Bruker SHELXTL'
_computing_publication_material 'Bruker SHELXTL'
_computing_structure_refinement 'SHELXL-2014 (Sheldrick, 2014)'
_computing_structure_solution 'SHELXS-2014 (Sheldrick, 2014)'
_diffrn_ambient_temperature 100(2)
_diffrn_measured_fraction_theta_full 1.000
_diffrn_measured_fraction_theta_max 0.990
_diffrn_measurement_device_type 'Bruker D8 Venture'
_diffrn_measurement_method '\f and \w scans'
_diffrn_radiation_type MoK\a
_diffrn_radiation_wavelength 0.71073
_diffrn_reflns_av_R_equivalents 0.0788
_diffrn_reflns_av_unetI/netI 0.0985
_diffrn_reflns_Laue_measured_fraction_full 1.000
_diffrn_reflns_Laue_measured_fraction_max 0.990
_diffrn_reflns_limit_h_max 14
_diffrn_reflns_limit_h_min -14
_diffrn_reflns_limit_k_max 30
_diffrn_reflns_limit_k_min -33
_diffrn_reflns_limit_l_max 11
_diffrn_reflns_limit_l_min -15
_diffrn_reflns_number 21942
_diffrn_reflns_point_group_measured_fraction_full 1.000
_diffrn_reflns_point_group_measured_fraction_max 0.990
_diffrn_reflns_theta_full 25.242
_diffrn_reflns_theta_max 30.039
_diffrn_reflns_theta_min 2.226
_exptl_absorpt_coefficient_mu 1.065
_exptl_absorpt_correction_T_max 0.9487
_exptl_absorpt_correction_T_min 0.9010
_exptl_absorpt_correction_type multi-scan
_exptl_absorpt_process_details SADABS
_exptl_crystal_colour orange
_exptl_crystal_density_diffrn 1.500
_exptl_crystal_description block
_exptl_crystal_F_000 1108
_exptl_crystal_size_max 0.100
_exptl_crystal_size_mid 0.075
_exptl_crystal_size_min 0.050
_refine_diff_density_max 0.693
_refine_diff_density_min -0.864
_refine_diff_density_rms 0.123
_refine_ls_extinction_method none
_refine_ls_goodness_of_fit_ref 1.031
_refine_ls_hydrogen_treatment mixed
_refine_ls_matrix_type full
_refine_ls_number_parameters 323
_refine_ls_number_reflns 6886
_refine_ls_number_restraints 0
_refine_ls_restrained_S_all 1.031
_refine_ls_R_factor_all 0.1187
_refine_ls_R_factor_gt 0.0566
_refine_ls_shift/su_max 0.001
_refine_ls_shift/su_mean 0.000
_refine_ls_structure_factor_coef Fsqd
_refine_ls_weighting_details 'w=1/[\s^2^(Fo^2^)+(0.0568P)^2^+2.8856P] where P=(Fo^2^+2Fc^2^)/3'
_refine_ls_weighting_scheme calc
_refine_ls_wR_factor_gt 0.1204
_refine_ls_wR_factor_ref 0.1597
_reflns_Friedel_coverage 0.000
_reflns_number_gt 4182
_reflns_number_total 6886
_reflns_threshold_expression 'I > 2\s(I)'
_cod_data_source_file c9dt01238a2.cif
_cod_data_source_block feba525
_cod_original_sg_symbol_H-M 'P 21/c'
_cod_database_code 7701509
_shelx_space_group_comment
;
The symmetry employed for this shelxl refinement is uniquely defined
by the following loop, which should always be used as a source of
symmetry information in preference to the above space-group names.
They are only intended as comments.
;
_shelx_estimated_absorpt_t_min 0.901
_shelx_estimated_absorpt_t_max 0.949
_shelxl_version_number 2014-3

loop_
_space_group_symop_operation_xyz
'x, y, z'
'-x, y+1/2, -z+1/2'
'-x, -y, -z'
'x, -y-1/2, z-1/2'

loop_
_atom_site_label
_atom_site_type_symbol
_atom_site_fract_x
_atom_site_fract_y
_atom_site_fract_z
_atom_site_U_iso_or_equiv
_atom_site_adp_type
_atom_site_occupancy
_atom_site_site_symmetry_order
_atom_site_calc_flag
_atom_site_refinement_flags_posn
_atom_site_refinement_flags_adp
Cu Cu 0.00642(4) 0.51980(2) 0.83754(4) 0.01914(13) Uani 1 1 d . .
Cl Cl -0.22243(9) 0.54283(4) 0.69868(9) 0.0256(2) Uani 1 1 d . .
C1 C 0.2851(4) 0.70401(15) 0.6370(3) 0.0212(7) Uani 1 1 d . .
H1 H 0.3813 0.7186 0.6692 0.025 Uiso 1 1 calc R U
C2 C 0.1912(4) 0.70178(15) 0.4974(3) 0.0229(8) Uani 1 1 d . .
H2 H 0.2236 0.7149 0.4349 0.028 Uiso 1 1 calc R U
C3 C 0.0510(4) 0.68056(16) 0.4494(3) 0.0231(8) Uani 1 1 d . .
H3 H -0.0118 0.6783 0.3539 0.028 Uiso 1 1 calc R U
C4 C 0.0020(4) 0.66253(15) 0.5401(3) 0.0220(7) Uani 1 1 d . .
H4 H -0.0950 0.6486 0.5065 0.026 Uiso 1 1 calc R U
C4A C 0.0941(4) 0.66469(14) 0.6806(3) 0.0190(7) Uani 1 1 d . .
C5 C 0.0404(4) 0.64560(15) 0.7794(3) 0.0197(7) Uani 1 1 d . .
H5A H 0.0653 0.6750 0.8509 0.024 Uiso 1 1 calc R U
H5B H -0.0673 0.6419 0.7303 0.024 Uiso 1 1 calc R U
N6 N 0.1042(3) 0.59109(12) 0.8439(3) 0.0190(6) Uani 1 1 d . .
C7 C 0.2455(4) 0.58902(15) 0.9334(3) 0.0200(7) Uani 1 1 d . .
C7A C 0.3396(4) 0.63908(15) 0.9639(3) 0.0186(7) Uani 1 1 d . .
N8 N 0.4568(3) 0.64562(13) 1.0912(3) 0.0187(6) Uani 1 1 d . .
H8 H 0.475(5) 0.625(2) 1.162(5) 0.048(15) Uiso 1 1 d . .
C8A C 0.5320(4) 0.69407(15) 1.0914(3) 0.0202(7) Uani 1 1 d . .
C9 C 0.6536(4) 0.71885(16) 1.1997(3) 0.0227(8) Uani 1 1 d . .
H9 H 0.7001 0.7014 1.2872 0.027 Uiso 1 1 calc R U
C10 C 0.7030(4) 0.76971(17) 1.1739(4) 0.0272(8) Uani 1 1 d . .
H10 H 0.7853 0.7878 1.2453 0.033 Uiso 1 1 calc R U
C11 C 0.6346(4) 0.79543(17) 1.0450(4) 0.0270(8) Uani 1 1 d . .
H11 H 0.6701 0.8309 1.0313 0.032 Uiso 1 1 calc R U
C12 C 0.5164(4) 0.77003(16) 0.9373(4) 0.0223(7) Uani 1 1 d . .
H12 H 0.4720 0.7874 0.8498 0.027 Uiso 1 1 calc R U
C12A C 0.4632(4) 0.71816(15) 0.9595(3) 0.0188(7) Uani 1 1 d . .
C12B C 0.3391(4) 0.68226(15) 0.8775(3) 0.0181(7) Uani 1 1 d . .
C12C C 0.2384(4) 0.68476(14) 0.7305(3) 0.0195(7) Uani 1 1 d . .
N13 N 0.3117(3) 0.54106(13) 1.0015(3) 0.0200(6) Uani 1 1 d . .
N14 N 0.2083(3) 0.49950(13) 0.9634(3) 0.0191(6) Uani 1 1 d . .
C15 C 0.2384(4) 0.44651(15) 0.9987(3) 0.0209(7) Uani 1 1 d . .
C16 C 0.1089(4) 0.40947(15) 0.9433(3) 0.0193(7) Uani 1 1 d . .
N17 N -0.0203(3) 0.43648(13) 0.8662(3) 0.0207(6) Uani 1 1 d . .
C18 C -0.1454(4) 0.40646(16) 0.8150(4) 0.0242(8) Uani 1 1 d . .
H18 H -0.2355 0.4257 0.7632 0.029 Uiso 1 1 calc R U
C19 C -0.1465(4) 0.34790(17) 0.8360(4) 0.0265(8) Uani 1 1 d . .
H19 H -0.2361 0.3275 0.7994 0.032 Uiso 1 1 calc R U
C20 C -0.0161(4) 0.32017(16) 0.9103(4) 0.0264(8) Uani 1 1 d . .
H20 H -0.0146 0.2801 0.9241 0.032 Uiso 1 1 calc R U
C21 C 0.1144(4) 0.35101(15) 0.9654(3) 0.0230(8) Uani 1 1 d . .
H21 H 0.2054 0.3323 1.0172 0.028 Uiso 1 1 calc R U
C22 C 0.3883(4) 0.42458(16) 1.0863(4) 0.0240(8) Uani 1 1 d . .
H22A H 0.4601 0.4533 1.0923 0.036 Uiso 1 1 calc R U
H22B H 0.4034 0.3895 1.0465 0.036 Uiso 1 1 calc R U
H22C H 0.4003 0.4166 1.1778 0.036 Uiso 1 1 calc R U
O1 O 0.5461(5) 0.58868(14) 0.3334(3) 0.0784(16) Uani 1 1 d . .
N1 N 0.6696(5) 0.50430(16) 0.3704(4) 0.0407(9) Uani 1 1 d . .
C23 C 0.5620(6) 0.53744(19) 0.3621(4) 0.0447(13) Uani 1 1 d . .
H23 H 0.4897 0.5200 0.3800 0.054 Uiso 1 1 calc R U
C24 C 0.7860(11) 0.5271(3) 0.3501(10) 0.128(4) Uani 1 1 d . .
H24A H 0.7618 0.5661 0.3150 0.192 Uiso 1 1 calc R U
H24B H 0.8001 0.5034 0.2842 0.192 Uiso 1 1 calc R U
H24C H 0.8761 0.5274 0.4370 0.192 Uiso 1 1 calc R U
C25 C 0.6858(5) 0.44616(19) 0.4211(4) 0.0419(11) Uani 1 1 d . .
H25A H 0.7732 0.4435 0.5098 0.063 Uiso 1 1 calc R U
H25B H 0.6954 0.4202 0.3564 0.063 Uiso 1 1 calc R U
H25C H 0.5995 0.4356 0.4311 0.063 Uiso 1 1 calc R U

loop_
_atom_site_aniso_label
_atom_site_aniso_U_11
_atom_site_aniso_U_22
_atom_site_aniso_U_33
_atom_site_aniso_U_23
_atom_site_aniso_U_13
_atom_site_aniso_U_12
Cu 0.0177(2) 0.0174(2) 0.0224(2) 0.00035(17) 0.00934(16) -0.00088(17)
Cl 0.0188(4) 0.0262(5) 0.0274(4) 0.0006(4) 0.0070(3) -0.0008(4)
C1 0.0212(17) 0.0171(17) 0.0271(17) -0.0017(14) 0.0129(14) -0.0007(14)
C2 0.0287(19) 0.0198(18) 0.0236(17) 0.0003(14) 0.0150(15) -0.0007(15)
C3 0.0246(18) 0.0224(19) 0.0209(16) 0.0003(14) 0.0095(14) -0.0005(15)
C4 0.0180(16) 0.0217(18) 0.0254(17) 0.0011(14) 0.0092(14) 0.0028(14)
C4A 0.0185(16) 0.0140(16) 0.0258(17) 0.0008(13) 0.0115(13) 0.0030(13)
C5 0.0202(16) 0.0165(17) 0.0243(17) 0.0049(14) 0.0120(14) 0.0045(14)
N6 0.0158(13) 0.0175(15) 0.0231(14) 0.0009(12) 0.0084(11) -0.0004(12)
C7 0.0191(16) 0.0187(18) 0.0234(16) 0.0001(14) 0.0110(13) 0.0015(14)
C7A 0.0167(15) 0.0174(17) 0.0230(16) 0.0000(13) 0.0105(13) 0.0010(14)
N8 0.0194(14) 0.0182(15) 0.0190(14) 0.0006(12) 0.0093(11) -0.0008(12)
C8A 0.0195(16) 0.0199(18) 0.0243(17) -0.0003(14) 0.0127(14) 0.0018(14)
C9 0.0150(15) 0.028(2) 0.0221(17) -0.0033(15) 0.0058(13) -0.0023(15)
C10 0.0249(18) 0.030(2) 0.0278(18) -0.0053(16) 0.0129(15) -0.0092(17)
C11 0.0275(19) 0.0229(19) 0.0316(19) -0.0027(16) 0.0146(16) -0.0085(16)
C12 0.0217(17) 0.0220(18) 0.0271(18) 0.0025(15) 0.0147(14) -0.0005(15)
C12A 0.0167(15) 0.0183(17) 0.0235(16) 0.0011(13) 0.0110(13) 0.0024(13)
C12B 0.0175(15) 0.0178(17) 0.0215(16) -0.0018(13) 0.0112(13) 0.0005(14)
C12C 0.0208(16) 0.0127(16) 0.0241(17) 0.0005(13) 0.0097(13) 0.0033(14)
N13 0.0203(14) 0.0160(14) 0.0245(14) 0.0007(12) 0.0111(12) -0.0008(12)
N14 0.0178(14) 0.0173(14) 0.0224(14) 0.0007(12) 0.0096(11) -0.0010(12)
C15 0.0229(17) 0.0187(18) 0.0214(16) 0.0007(14) 0.0106(14) 0.0006(14)
C16 0.0258(17) 0.0172(17) 0.0181(15) 0.0004(13) 0.0129(14) -0.0020(14)
N17 0.0221(14) 0.0154(15) 0.0238(14) 0.0001(12) 0.0100(12) -0.0018(12)
C18 0.0224(17) 0.024(2) 0.0280(18) -0.0007(15) 0.0133(14) -0.0039(15)
C19 0.031(2) 0.027(2) 0.0246(18) -0.0027(15) 0.0153(15) -0.0087(17)
C20 0.036(2) 0.0191(18) 0.0278(18) -0.0007(15) 0.0185(16) -0.0035(16)
C21 0.0297(19) 0.0173(17) 0.0241(17) -0.0008(14) 0.0143(15) 0.0001(15)
C22 0.0237(18) 0.0184(18) 0.0290(18) -0.0016(15) 0.0116(15) 0.0017(15)
O1 0.150(4) 0.0225(17) 0.0246(16) 0.0032(13) 0.008(2) 0.003(2)
N1 0.062(3) 0.032(2) 0.0325(18) -0.0079(16) 0.0259(18) -0.014(2)
C23 0.059(3) 0.026(2) 0.026(2) 0.0033(17) -0.0004(19) 0.003(2)
C24 0.207(10) 0.084(6) 0.209(9) -0.056(6) 0.194(9) -0.052(6)
C25 0.047(3) 0.027(2) 0.039(2) -0.0032(18) 0.009(2) 0.008(2)

loop_
_atom_type_symbol
_atom_type_description
_atom_type_scat_dispersion_real
_atom_type_scat_dispersion_imag
_atom_type_scat_source
C C 0.0033 0.0016 'International Tables Vol C Tables 4.2.6.8 and 6.1.1.4'
H H 0.0000 0.0000 'International Tables Vol C Tables 4.2.6.8 and 6.1.1.4'
Cl Cl 0.1484 0.1585 'International Tables Vol C Tables 4.2.6.8 and 6.1.1.4'
Cu Cu 0.3201 1.2651 'International Tables Vol C Tables 4.2.6.8 and 6.1.1.4'
N N 0.0061 0.0033 'International Tables Vol C Tables 4.2.6.8 and 6.1.1.4'
O O 0.0106 0.0060 'International Tables Vol C Tables 4.2.6.8 and 6.1.1.4'

loop_
_geom_angle_atom_site_label_1
_geom_angle_atom_site_label_2
_geom_angle_atom_site_label_3
_geom_angle
N6 Cu N14 79.52(12)
N6 Cu N17 159.45(12)
N14 Cu N17 80.27(12)
N6 Cu Cl 100.73(9)
N14 Cu Cl 178.95(9)
N17 Cu Cl 99.54(9)
C2 C1 C12C 120.3(3)
C2 C1 H1 119.8
C12C C1 H1 119.8
C3 C2 C1 120.3(3)
C3 C2 H2 119.8
C1 C2 H2 119.8
C2 C3 C4 120.1(3)
C2 C3 H3 119.9
C4 C3 H3 119.9
C3 C4 C4A 120.5(3)
C3 C4 H4 119.8
C4A C4 H4 119.8
C4 C4A C12C 119.8(3)
C4 C4A C5 120.5(3)
C12C C4A C5 119.7(3)
N6 C5 C4A 112.4(3)
N6 C5 H5A 109.1
C4A C5 H5A 109.1
N6 C5 H5B 109.1
C4A C5 H5B 109.1
H5A C5 H5B 107.9
C7 N6 C5 119.0(3)
C7 N6 Cu 111.6(2)
C5 N6 Cu 128.8(2)
N6 C7 N13 122.8(3)
N6 C7 C7A 121.7(3)
N13 C7 C7A 115.5(3)
N8 C7A C12B 110.1(3)
N8 C7A C7 120.0(3)
C12B C7A C7 129.6(3)
C7A N8 C8A 108.7(3)
C7A N8 H8 126(3)
C8A N8 H8 125(3)
N8 C8A C9 128.8(3)
N8 C8A C12A 108.5(3)
C9 C8A C12A 122.7(3)
C10 C9 C8A 117.0(3)
C10 C9 H9 121.5
C8A C9 H9 121.5
C9 C10 C11 121.6(3)
C9 C10 H10 119.2
C11 C10 H10 119.2
C12 C11 C10 121.2(3)
C12 C11 H11 119.4
C10 C11 H11 119.4
C11 C12 C12A 118.9(3)
C11 C12 H12 120.6
C12A C12 H12 120.6
C12 C12A C8A 118.6(3)
C12 C12A C12B 134.4(3)
C8A C12A C12B 106.8(3)
C7A C12B C12A 105.8(3)
C7A C12B C12C 124.4(3)
C12A C12B C12C 129.5(3)
C1 C12C C4A 118.9(3)
C1 C12C C12B 121.3(3)
C4A C12C C12B 119.7(3)
C7 N13 N14 107.6(3)
C15 N14 N13 123.3(3)
C15 N14 Cu 118.4(2)
N13 N14 Cu 118.1(2)
N14 C15 C16 113.4(3)
N14 C15 C22 124.0(3)
C16 C15 C22 122.6(3)
N17 C16 C21 121.2(3)
N17 C16 C15 115.1(3)
C21 C16 C15 123.7(3)
C18 N17 C16 119.4(3)
C18 N17 Cu 128.0(2)
C16 N17 Cu 112.5(2)
N17 C18 C19 121.8(3)
N17 C18 H18 119.1
C19 C18 H18 119.1
C20 C19 C18 119.0(4)
C20 C19 H19 120.5
C18 C19 H19 120.5
C19 C20 C21 119.7(4)
C19 C20 H20 120.1
C21 C20 H20 120.1
C16 C21 C20 118.8(3)
C16 C21 H21 120.6
C20 C21 H21 120.6
C15 C22 H22A 109.5
C15 C22 H22B 109.5
H22A C22 H22B 109.5
C15 C22 H22C 109.5
H22A C22 H22C 109.5
H22B C22 H22C 109.5
C23 N1 C24 120.8(5)
C23 N1 C25 121.3(4)
C24 N1 C25 117.2(5)
O1 C23 N1 126.6(6)
O1 C23 H23 116.7
N1 C23 H23 116.7
N1 C24 H24A 109.5
N1 C24 H24B 109.5
H24A C24 H24B 109.5
N1 C24 H24C 109.5
H24A C24 H24C 109.5
H24B C24 H24C 109.5
N1 C25 H25A 109.5
N1 C25 H25B 109.5
H25A C25 H25B 109.5
N1 C25 H25C 109.5
H25A C25 H25C 109.5
H25B C25 H25C 109.5

loop_
_geom_bond_atom_site_label_1
_geom_bond_atom_site_label_2
_geom_bond_distance
Cu N6 1.937(3)
Cu N14 1.953(3)
Cu N17 2.019(3)
Cu Cl 2.2058(9)
C1 C2 1.393(5)
C1 C12C 1.405(5)
C1 H1 0.9500
C2 C3 1.383(5)
C2 H2 0.9500
C3 C4 1.386(5)
C3 H3 0.9500
C4 C4A 1.397(5)
C4 H4 0.9500
C4A C12C 1.409(5)
C4A C5 1.506(5)
C5 N6 1.463(4)
C5 H5A 0.9900
C5 H5B 0.9900
N6 C7 1.331(4)
C7 N13 1.349(4)
C7 C7A 1.460(5)
C7A N8 1.375(4)
C7A C12B 1.392(5)
N8 C8A 1.376(5)
N8 H8 0.86(5)
C8A C9 1.397(5)
C8A C12A 1.412(5)
C9 C10 1.378(5)
C9 H9 0.9500
C10 C11 1.401(5)
C10 H10 0.9500
C11 C12 1.384(5)
C11 H11 0.9500
C12 C12A 1.402(5)
C12 H12 0.9500
C12A C12B 1.447(5)
C12B C12C 1.469(5)
N13 N14 1.360(4)
N14 C15 1.296(5)
C15 C16 1.469(5)
C15 C22 1.486(5)
C16 N17 1.361(4)
C16 C21 1.389(5)
N17 C18 1.344(4)
C18 C19 1.393(5)
C18 H18 0.9500
C19 C20 1.373(5)
C19 H19 0.9500
C20 C21 1.395(5)
C20 H20 0.9500
C21 H21 0.9500
C22 H22A 0.9800
C22 H22B 0.9800
C22 H22C 0.9800
O1 C23 1.234(5)
N1 C23 1.324(6)
N1 C24 1.427(8)
N1 C25 1.454(6)
C23 H23 0.9500
C24 H24A 0.9800
C24 H24B 0.9800
C24 H24C 0.9800
C25 H25A 0.9800
C25 H25B 0.9800
C25 H25C 0.9800

loop_
_geom_hbond_atom_site_label_D
_geom_hbond_atom_site_label_H
_geom_hbond_atom_site_label_A
_geom_hbond_distance_DH
_geom_hbond_distance_HA
_geom_hbond_distance_DA
_geom_hbond_angle_DHA
_geom_hbond_site_symmetry_A
C5 H5B Cl 0.99 2.75 3.424(4) 125.7 .
N8 H8 O1 0.86(5) 1.89(5) 2.742(4) 170(5) 1_556
C18 H18 Cl 0.95 2.86 3.400(4) 117.4 .
C22 H22B N8 0.98 2.67 3.474(5) 139.2 3_667
C22 H22C Cl 0.98 2.92 3.605(4) 128.2 3_567
C23 H23 Cl 0.95 2.88 3.757(6) 153.1 3_566

loop_
_geom_torsion_atom_site_label_1
_geom_torsion_atom_site_label_2
_geom_torsion_atom_site_label_3
_geom_torsion_atom_site_label_4
_geom_torsion
C12C C1 C2 C3 0.0(5)
C1 C2 C3 C4 1.4(6)
C2 C3 C4 C4A -1.1(6)
C3 C4 C4A C12C -0.7(5)
C3 C4 C4A C5 179.5(3)
C4 C4A C5 N6 107.4(4)
C12C C4A C5 N6 -72.5(4)
C4A C5 N6 C7 69.8(4)
C4A C5 N6 Cu -119.4(3)
C5 N6 C7 N13 177.4(3)
Cu N6 C7 N13 5.0(4)
C5 N6 C7 C7A -2.9(5)
Cu N6 C7 C7A -175.2(3)
N6 C7 C7A N8 149.5(3)
N13 C7 C7A N8 -30.7(5)
N6 C7 C7A C12B -36.9(6)
N13 C7 C7A C12B 142.9(4)
C12B C7A N8 C8A 1.9(4)
C7 C7A N8 C8A 176.6(3)
C7A N8 C8A C9 176.6(4)
C7A N8 C8A C12A -1.7(4)
N8 C8A C9 C10 -176.2(4)
C12A C8A C9 C10 1.8(5)
C8A C9 C10 C11 -0.1(6)
C9 C10 C11 C12 -1.5(6)
C10 C11 C12 C12A 1.2(6)
C11 C12 C12A C8A 0.4(5)
C11 C12 C12A C12B 174.5(4)
N8 C8A C12A C12 176.4(3)
C9 C8A C12A C12 -2.0(5)
N8 C8A C12A C12B 0.8(4)
C9 C8A C12A C12B -177.6(3)
N8 C7A C12B C12A -1.3(4)
C7 C7A C12B C12A -175.4(3)
N8 C7A C12B C12C 173.2(3)
C7 C7A C12B C12C -0.9(6)
C12 C12A C12B C7A -174.3(4)
C8A C12A C12B C7A 0.3(4)
C12 C12A C12B C12C 11.6(7)
C8A C12A C12B C12C -173.9(3)
C2 C1 C12C C4A -1.7(5)
C2 C1 C12C C12B 174.9(3)
C4 C4A C12C C1 2.1(5)
C5 C4A C12C C1 -178.1(3)
C4 C4A C12C C12B -174.6(3)
C5 C4A C12C C12B 5.3(5)
C7A C12B C12C C1 -141.9(4)
C12A C12B C12C C1 31.3(5)
C7A C12B C12C C4A 34.7(5)
C12A C12B C12C C4A -152.1(4)
N6 C7 N13 N14 -1.6(5)
C7A C7 N13 N14 178.6(3)
C7 N13 N14 C15 172.3(3)
C7 N13 N14 Cu -2.8(3)
N13 N14 C15 C16 -179.0(3)
Cu N14 C15 C16 -4.0(4)
N13 N14 C15 C22 0.9(5)
Cu N14 C15 C22 175.9(3)
N14 C15 C16 N17 -0.7(4)
C22 C15 C16 N17 179.3(3)
N14 C15 C16 C21 178.9(3)
C22 C15 C16 C21 -1.1(5)
C21 C16 N17 C18 2.7(5)
C15 C16 N17 C18 -177.7(3)
C21 C16 N17 Cu -174.9(3)
C15 C16 N17 Cu 4.7(4)
C16 N17 C18 C19 -1.6(5)
Cu N17 C18 C19 175.6(3)
N17 C18 C19 C20 -0.4(6)
C18 C19 C20 C21 1.2(5)
N17 C16 C21 C20 -1.9(5)
C15 C16 C21 C20 178.6(3)
C19 C20 C21 C16 -0.1(5)
C24 N1 C23 O1 2.3(8)
C25 N1 C23 O1 172.6(4)
